data_7040556
loop_
_publ_author_name
'Sakurai, Takahiro'
'Saiki, Ryo'
'Wei, Rong Jia'
'Newton, Graham N.'
'Shiga, Takuya'
'Oshio, Hiroki'

_publ_section_title
;
 Oxalate-bridged heterometallic chains with monocationic dabco
 derivatives.
;
_journal_issue 41
_journal_name_full 'Dalton transactions (Cambridge, England : 2003)'
_journal_page_first 16182
_journal_page_last 16189
_journal_paper_doi 10.1039/c6dt02955h
_journal_volume 45
_journal_year 2016
_chemical_formula_moiety 'C7 H6 Co Cr O14, C10 H21 N2'
_chemical_formula_sum 'C17 H27 Co Cr N2 O14'
_chemical_formula_weight 594.33
_space_group_crystal_system monoclinic
_space_group_IT_number 4
_space_group_name_Hall 'P 2yb'
_space_group_name_H-M_alt 'P 1 21 1'
_symmetry_space_group_name_Hall 'P 2yb'
_symmetry_space_group_name_H-M 'P 1 21 1'
_atom_sites_solution_hydrogens mixed
_audit_creation_method SHELXL-2014/7
_audit_update_record
;
2016-08-31 deposited with the CCDC.
2016-09-05 downloaded from the CCDC.
;
_cell_angle_alpha 90
_cell_angle_beta 115.178(5)
_cell_angle_gamma 90
_cell_formula_units_Z 2
_cell_length_a 9.085(2)
_cell_length_b 13.921(4)
_cell_length_c 10.159(3)
_cell_measurement_reflns_used 1056
_cell_measurement_temperature 100(2)
_cell_measurement_theta_max 22.2275
_cell_measurement_theta_min 2.477
_cell_volume 1162.8(5)
_computing_cell_refinement 'Bruker SMART'
_computing_data_collection 'Bruker SMART'
_computing_data_reduction 'Bruker SAINT'
_computing_molecular_graphics 'Bruker SHELXTL'
_computing_publication_material 'Bruker SHELXTL'
_computing_structure_refinement 'SHELXL-2014/7 (Sheldrick, 2014)'
_computing_structure_solution 'SHELXL-2014/7 (Sheldrick, 2014)'
_diffrn_ambient_temperature 100(2)
_diffrn_measured_fraction_theta_full 0.999
_diffrn_measured_fraction_theta_max 0.980
_diffrn_measurement_device_type 'CCD area detector'
_diffrn_measurement_method '\f and \w scans'
_diffrn_radiation_type MoK\a
_diffrn_radiation_wavelength 0.71073
_diffrn_reflns_av_R_equivalents 0.0492
_diffrn_reflns_av_unetI/netI 0.1099
_diffrn_reflns_Laue_measured_fraction_full 0.999
_diffrn_reflns_Laue_measured_fraction_max 0.980
_diffrn_reflns_limit_h_max 11
_diffrn_reflns_limit_h_min -7
_diffrn_reflns_limit_k_max 15
_diffrn_reflns_limit_k_min -17
_diffrn_reflns_limit_l_max 12
_diffrn_reflns_limit_l_min -13
_diffrn_reflns_number 7313
_diffrn_reflns_point_group_measured_fraction_full 0.918
_diffrn_reflns_point_group_measured_fraction_max 0.878
_diffrn_reflns_theta_full 25.242
_diffrn_reflns_theta_max 27.498
_diffrn_reflns_theta_min 2.215
_exptl_absorpt_coefficient_mu 1.255
_exptl_absorpt_correction_T_max 0.9399
_exptl_absorpt_correction_T_min 0.7874
_exptl_absorpt_correction_type empirical
_exptl_absorpt_process_details SADABS
_exptl_crystal_colour dark-red
_exptl_crystal_density_diffrn 1.697
_exptl_crystal_density_method 'not measured'
_exptl_crystal_description plates
_exptl_crystal_F_000 612
_exptl_crystal_size_max 0.200
_exptl_crystal_size_mid 0.100
_exptl_crystal_size_min 0.050
_refine_diff_density_max 0.967
_refine_diff_density_min -0.975
_refine_diff_density_rms 0.123
_refine_ls_abs_structure_details
;
 Flack x determined using 1099 quotients [(I+)-(I-)]/[(I+)+(I-)]
 (Parsons, Flack and Wagner, Acta Cryst. B69 (2013) 249-259).
;
_refine_ls_abs_structure_Flack 0.06(3)
_refine_ls_extinction_method none
_refine_ls_goodness_of_fit_ref 1.085
_refine_ls_hydrogen_treatment mixed
_refine_ls_matrix_type full
_refine_ls_number_parameters 324
_refine_ls_number_reflns 4694
_refine_ls_number_restraints 124
_refine_ls_restrained_S_all 1.076
_refine_ls_R_factor_all 0.0939
_refine_ls_R_factor_gt 0.0812
_refine_ls_shift/su_max 0.000
_refine_ls_shift/su_mean 0.000
_refine_ls_structure_factor_coef Fsqd
_refine_ls_weighting_details 'w=1/[\s^2^(Fo^2^)+(0.0608P)^2^+0.2840P] where P=(Fo^2^+2Fc^2^)/3'
_refine_ls_weighting_scheme calc
_refine_ls_wR_factor_gt 0.1510
_refine_ls_wR_factor_ref 0.1578
_reflns_Friedel_coverage 0.721
_reflns_Friedel_fraction_full 0.830
_reflns_Friedel_fraction_max 0.767
_reflns_number_gt 4079
_reflns_number_total 4694
_reflns_threshold_expression 'I > 2\s(I)'
_cod_data_source_file c6dt02955h2.cif
_cod_data_source_block Comp3
_cod_depositor_comments 'Adding full bibliography for 7040554--7040558.cif.'
_cod_database_code 7040556
_shelx_shelxl_version_number 2014/7
_shelx_space_group_comment
;
The symmetry employed for this shelxl refinement is uniquely defined
by the following loop, which should always be used as a source of
symmetry information in preference to the above space-group names.
They are only intended as comments.
;
_shelx_estimated_absorpt_t_min 0.787
_shelx_estimated_absorpt_t_max 0.940

loop_
_space_group_symop_operation_xyz
'x, y, z'
'-x, y+1/2, -z'

loop_
_atom_site_label
_atom_site_type_symbol
_atom_site_fract_x
_atom_site_fract_y
_atom_site_fract_z
_atom_site_U_iso_or_equiv
_atom_site_adp_type
_atom_site_occupancy
_atom_site_site_symmetry_order
_atom_site_calc_flag
_atom_site_refinement_flags_posn
_atom_site_refinement_flags_adp
Cr1 Cr 0.07854(18) 0.29428(11) 0.72375(17) 0.0134(4) Uani 1 1 d . .
Co1 Co 0.54765(15) 0.09805(9) 0.66253(14) 0.0133(3) Uani 1 1 d . .
O1 O 0.2017(8) 0.3010(5) 0.6045(7) 0.0170(15) Uani 1 1 d . U
O2 O 0.2254(8) 0.1849(5) 0.8168(7) 0.0121(15) Uani 1 1 d . U
O3 O 0.3898(9) 0.2158(6) 0.5662(8) 0.0223(18) Uani 1 1 d . U
O4 O 0.4129(8) 0.0962(6) 0.7857(7) 0.0198(16) Uani 1 1 d . U
O5 O -0.0775(8) 0.2029(5) 0.5845(8) 0.0158(16) Uani 1 1 d . U
O6 O -0.0585(8) 0.2739(6) 0.8308(7) 0.0182(18) Uani 1 1 d . U
O7 O -0.2955(8) 0.1163(5) 0.5615(7) 0.0169(17) Uani 1 1 d . U
O8 O -0.2892(9) 0.2021(5) 0.8024(8) 0.0154(17) Uani 1 1 d . U
O9 O -0.0517(9) 0.4059(5) 0.6292(8) 0.0206(18) Uani 1 1 d . .
O10 O 0.2126(9) 0.3882(5) 0.8678(8) 0.0155(16) Uani 1 1 d . .
O11 O -0.0832(8) 0.5595(5) 0.6705(8) 0.0208(17) Uani 1 1 d . .
O12 O 0.2022(9) 0.5407(5) 0.9301(8) 0.0228(17) Uani 1 1 d . .
O13 O 0.6855(9) -0.0127(6) 0.7859(8) 0.0222(19) Uani 1 1 d D .
H13C H 0.716(11) 0.000(9) 0.874(4) 0.033 Uiso 1 1 d D U
H13D H 0.771(7) -0.014(9) 0.775(10) 0.033 Uiso 1 1 d D U
O14 O 0.3950(9) 0.0128(6) 0.5017(8) 0.0272(19) Uani 1 1 d . .
H14C H 0.2847 0.0327 0.4535 0.033 Uiso 1 1 calc R U
N1 N 0.7660(10) 0.3250(6) 0.1580(9) 0.0150(19) Uani 1 1 d . U
N2 N 1.0139(10) 0.4317(6) 0.2032(9) 0.0173(19) Uani 1 1 d . U
C1 C 0.3032(12) 0.2321(8) 0.6306(11) 0.015(2) Uani 1 1 d . U
C2 C 0.3177(12) 0.1648(8) 0.7564(11) 0.015(2) Uani 1 1 d . U
C3 C -0.1830(11) 0.1743(7) 0.6244(10) 0.010(2) Uani 1 1 d . U
C4 C -0.1788(12) 0.2211(7) 0.7649(11) 0.014(2) Uani 1 1 d . U
C5 C -0.0083(12) 0.4835(7) 0.7016(11) 0.018(2) Uani 1 1 d . .
C6 C 0.1494(11) 0.4734(7) 0.8445(10) 0.014(2) Uani 1 1 d . .
C7 C 0.4389(13) -0.0755(8) 0.4539(12) 0.030(3) Uani 1 1 d . .
H7 H 0.5574 -0.0787 0.4894 0.044 Uiso 1 1 calc R U
H7A H 0.3880 -0.0778 0.3474 0.044 Uiso 1 1 calc R U
H7B H 0.4012 -0.1300 0.4923 0.044 Uiso 1 1 calc R U
C8 C 0.3388(14) 0.1736(10) 0.1828(13) 0.034(3) Uani 1 1 d . .
H8 H 0.3626 0.2027 0.2775 0.051 Uiso 1 1 calc R U
H8A H 0.2497 0.1273 0.1584 0.051 Uiso 1 1 calc R U
H8B H 0.3069 0.2239 0.1082 0.051 Uiso 1 1 calc R U
C9 C 0.4873(14) 0.1230(9) 0.1891(12) 0.031(3) Uani 1 1 d . .
H9 H 0.4657 0.0978 0.0915 0.038 Uiso 1 1 calc R U
H9A H 0.5125 0.0678 0.2568 0.038 Uiso 1 1 calc R U
C10 C 0.6345(13) 0.1914(8) 0.2406(12) 0.027(3) Uani 1 1 d . .
H10 H 0.6414 0.2276 0.3270 0.033 Uiso 1 1 calc R U
H10A H 0.7356 0.1535 0.2692 0.033 Uiso 1 1 calc R U
C11 C 0.6194(12) 0.2616(8) 0.1206(11) 0.022(2) Uani 1 1 d . .
H11 H 0.6010 0.2248 0.0316 0.026 Uiso 1 1 calc R U
H11A H 0.5229 0.3027 0.0985 0.026 Uiso 1 1 calc R U
C12 C 0.9134(12) 0.2652(8) 0.1751(12) 0.026(3) Uani 1 1 d . U
H12 H 0.9438 0.2217 0.2598 0.031 Uiso 1 1 calc R U
H12A H 0.8874 0.2255 0.0871 0.031 Uiso 1 1 calc R U
C13 C 1.0531(12) 0.3323(8) 0.1974(11) 0.021(2) Uani 1 1 d . U
H13 H 1.1472 0.3151 0.2892 0.025 Uiso 1 1 calc R U
H13A H 1.0858 0.3231 0.1168 0.025 Uiso 1 1 calc R U
C14 C 0.7317(12) 0.3922(8) 0.0324(11) 0.022(2) Uani 1 1 d . U
H14 H 0.6350 0.4318 0.0162 0.026 Uiso 1 1 calc R U
H14A H 0.7082 0.3546 -0.0570 0.026 Uiso 1 1 calc R U
C15 C 0.8800(12) 0.4583(8) 0.0643(12) 0.023(2) Uani 1 1 d . U
H15 H 0.9156 0.4523 -0.0149 0.028 Uiso 1 1 calc R U
H15A H 0.8488 0.5260 0.0682 0.028 Uiso 1 1 calc R U
C16 C 0.8097(14) 0.3830(9) 0.2911(13) 0.028(3) Uani 1 1 d . U
H16 H 0.8331 0.3400 0.3752 0.033 Uiso 1 1 calc R U
H16A H 0.7169 0.4247 0.2803 0.033 Uiso 1 1 calc R U
C17 C 0.9594(12) 0.4454(8) 0.3191(10) 0.016(2) Uani 1 1 d . U
H17 H 0.9321 0.5138 0.3233 0.020 Uiso 1 1 calc R U
H17A H 1.0484 0.4279 0.4141 0.020 Uiso 1 1 calc R U

loop_
_atom_site_aniso_label
_atom_site_aniso_U_11
_atom_site_aniso_U_22
_atom_site_aniso_U_33
_atom_site_aniso_U_23
_atom_site_aniso_U_13
_atom_site_aniso_U_12
Cr1 0.0123(8) 0.0122(9) 0.0148(9) -0.0025(7) 0.0048(7) -0.0003(7)
Co1 0.0107(6) 0.0137(7) 0.0143(7) -0.0010(6) 0.0041(5) -0.0005(6)
O1 0.017(3) 0.014(4) 0.021(3) 0.003(3) 0.009(3) 0.001(3)
O2 0.014(3) 0.016(3) 0.008(3) 0.002(3) 0.006(3) 0.002(3)
O3 0.021(4) 0.025(4) 0.026(4) 0.000(3) 0.014(3) 0.004(3)
O4 0.022(3) 0.015(4) 0.021(3) -0.003(4) 0.008(3) 0.001(3)
O5 0.013(3) 0.018(4) 0.017(3) -0.002(3) 0.007(3) 0.002(3)
O6 0.017(3) 0.018(4) 0.021(4) -0.005(3) 0.010(3) -0.001(3)
O7 0.022(3) 0.011(4) 0.020(3) -0.005(3) 0.011(3) -0.007(3)
O8 0.015(4) 0.019(4) 0.013(3) -0.002(3) 0.006(3) -0.005(3)
O9 0.019(4) 0.020(4) 0.019(4) 0.001(3) 0.004(3) 0.008(3)
O10 0.011(4) 0.017(4) 0.015(4) 0.002(3) 0.001(3) -0.002(3)
O11 0.017(4) 0.008(4) 0.029(4) -0.002(3) 0.002(3) 0.001(3)
O12 0.026(4) 0.019(4) 0.013(4) -0.002(3) -0.002(3) -0.002(3)
O13 0.028(5) 0.021(5) 0.020(4) 0.002(4) 0.012(4) 0.005(4)
O14 0.019(4) 0.027(5) 0.031(5) -0.009(4) 0.005(4) -0.002(3)
N1 0.017(4) 0.016(4) 0.010(4) -0.001(3) 0.005(3) 0.004(3)
N2 0.021(4) 0.020(4) 0.017(4) -0.004(3) 0.015(3) -0.004(3)
C1 0.015(4) 0.017(5) 0.012(4) -0.003(4) 0.004(4) -0.003(3)
C2 0.012(4) 0.015(4) 0.011(4) -0.003(4) -0.002(3) -0.004(3)
C3 0.015(4) 0.004(4) 0.009(4) 0.002(3) 0.004(3) 0.004(3)
C4 0.011(4) 0.011(4) 0.015(4) 0.002(4) 0.001(4) 0.004(3)
C5 0.019(5) 0.012(6) 0.024(6) -0.002(4) 0.011(5) -0.002(4)
C6 0.017(5) 0.014(6) 0.013(5) 0.002(4) 0.006(4) -0.008(4)
C7 0.026(6) 0.027(7) 0.033(7) -0.001(5) 0.009(6) 0.009(5)
C8 0.030(7) 0.051(9) 0.024(6) -0.004(6) 0.016(5) -0.006(6)
C9 0.038(7) 0.035(8) 0.019(6) 0.002(5) 0.010(5) -0.008(5)
C10 0.022(6) 0.025(7) 0.031(6) 0.002(5) 0.008(5) -0.015(5)
C11 0.017(5) 0.027(7) 0.018(6) 0.001(5) 0.005(5) -0.003(4)
C12 0.025(5) 0.020(5) 0.031(5) -0.001(4) 0.009(4) 0.001(4)
C13 0.021(5) 0.024(5) 0.020(5) -0.007(4) 0.010(4) 0.003(4)
C14 0.016(4) 0.024(5) 0.024(5) 0.003(4) 0.006(4) 0.002(4)
C15 0.023(5) 0.020(5) 0.025(5) 0.003(4) 0.009(4) -0.004(4)
C16 0.028(5) 0.029(5) 0.031(5) -0.001(4) 0.017(4) -0.007(4)
C17 0.022(4) 0.015(4) 0.010(4) -0.009(3) 0.005(4) -0.002(3)

loop_
_atom_type_symbol
_atom_type_description
_atom_type_scat_dispersion_real
_atom_type_scat_dispersion_imag
_atom_type_scat_source
C C 0.0033 0.0016 'International Tables Vol C Tables 4.2.6.8 and 6.1.1.4'
H H 0.0000 0.0000 'International Tables Vol C Tables 4.2.6.8 and 6.1.1.4'
N N 0.0061 0.0033 'International Tables Vol C Tables 4.2.6.8 and 6.1.1.4'
O O 0.0106 0.0060 'International Tables Vol C Tables 4.2.6.8 and 6.1.1.4'
Cr Cr 0.3209 0.6236 'International Tables Vol C Tables 4.2.6.8 and 6.1.1.4'
Co Co 0.3494 0.9721 'International Tables Vol C Tables 4.2.6.8 and 6.1.1.4'

loop_
_geom_angle_atom_site_label_1
_geom_angle_atom_site_label_2
_geom_angle_atom_site_label_3
_geom_angle
_geom_angle_site_symmetry_1
_geom_angle_site_symmetry_3
O9 Cr1 O10 83.6(3) . .
O9 Cr1 O1 92.5(3) . .
O10 Cr1 O1 95.3(3) . .
O9 Cr1 O2 175.4(3) . .
O10 Cr1 O2 94.5(3) . .
O1 Cr1 O2 83.5(3) . .
O9 Cr1 O5 93.4(3) . .
O10 Cr1 O5 173.4(3) . .
O1 Cr1 O5 90.7(3) . .
O2 Cr1 O5 88.8(3) . .
O9 Cr1 O6 89.6(3) . .
O10 Cr1 O6 91.2(3) . .
O1 Cr1 O6 173.3(3) . .
O2 Cr1 O6 94.6(3) . .
O5 Cr1 O6 82.8(3) . .
O14 Co1 O13 94.8(3) . .
O14 Co1 O4 95.8(3) . .
O13 Co1 O4 89.2(3) . .
O14 Co1 O7 92.9(3) . 1_655
O13 Co1 O7 91.4(3) . 1_655
O4 Co1 O7 171.1(3) . 1_655
O14 Co1 O3 89.1(3) . .
O13 Co1 O3 169.2(3) . .
O4 Co1 O3 80.4(3) . .
O7 Co1 O3 98.5(3) 1_655 .
O14 Co1 O8 170.1(3) . 1_655
O13 Co1 O8 91.9(3) . 1_655
O4 Co1 O8 91.6(3) . 1_655
O7 Co1 O8 79.6(3) 1_655 1_655
O3 Co1 O8 85.6(3) . 1_655
C1 O1 Cr1 112.7(7) . .
C2 O2 Cr1 113.0(6) . .
C1 O3 Co1 110.7(7) . .
C2 O4 Co1 112.0(7) . .
C3 O5 Cr1 112.7(6) . .
C4 O6 Cr1 113.5(7) . .
C3 O7 Co1 114.1(6) . 1_455
C4 O8 Co1 111.3(7) . 1_455
C5 O9 Cr1 114.8(6) . .
C6 O10 Cr1 112.9(6) . .
Co1 O13 H13C 109(8) . .
Co1 O13 H13D 108(8) . .
H13C O13 H13D 104(6) . .
C7 O14 Co1 125.6(7) . .
C7 O14 H14C 117.2 . .
Co1 O14 H14C 117.2 . .
C16 N1 C11 114.6(8) . .
C16 N1 C14 108.4(8) . .
C11 N1 C14 108.0(7) . .
C16 N1 C12 108.3(8) . .
C11 N1 C12 110.4(8) . .
C14 N1 C12 106.9(8) . .
C13 N2 C15 108.8(8) . .
C13 N2 C17 109.3(8) . .
C15 N2 C17 108.3(8) . .
O3 C1 O1 126.3(10) . .
O3 C1 C2 118.4(9) . .
O1 C1 C2 115.3(8) . .
O4 C2 O2 126.5(10) . .
O4 C2 C1 118.2(9) . .
O2 C2 C1 115.3(8) . .
O7 C3 O5 127.9(9) . .
O7 C3 C4 115.9(8) . .
O5 C3 C4 116.1(8) . .
O8 C4 O6 126.6(10) . .
O8 C4 C3 119.0(8) . .
O6 C4 C3 114.4(8) . .
O11 C5 O9 125.7(9) . .
O11 C5 C6 120.7(9) . .
O9 C5 C6 113.6(9) . .
O12 C6 O10 124.0(9) . .
O12 C6 C5 121.3(9) . .
O10 C6 C5 114.5(9) . .
O14 C7 H7 109.5 . .
O14 C7 H7A 109.5 . .
H7 C7 H7A 109.5 . .
O14 C7 H7B 109.5 . .
H7 C7 H7B 109.5 . .
H7A C7 H7B 109.5 . .
C9 C8 H8 109.5 . .
C9 C8 H8A 109.5 . .
H8 C8 H8A 109.5 . .
C9 C8 H8B 109.5 . .
H8 C8 H8B 109.5 . .
H8A C8 H8B 109.5 . .
C8 C9 C10 111.1(11) . .
C8 C9 H9 109.4 . .
C10 C9 H9 109.4 . .
C8 C9 H9A 109.4 . .
C10 C9 H9A 109.4 . .
H9 C9 H9A 108.0 . .
C11 C10 C9 110.8(8) . .
C11 C10 H10 109.5 . .
C9 C10 H10 109.5 . .
C11 C10 H10A 109.5 . .
C9 C10 H10A 109.5 . .
H10 C10 H10A 108.1 . .
N1 C11 C10 113.9(8) . .
N1 C11 H11 108.8 . .
C10 C11 H11 108.8 . .
N1 C11 H11A 108.8 . .
C10 C11 H11A 108.8 . .
H11 C11 H11A 107.7 . .
C13 C12 N1 108.7(9) . .
C13 C12 H12 110.0 . .
N1 C12 H12 110.0 . .
C13 C12 H12A 110.0 . .
N1 C12 H12A 110.0 . .
H12 C12 H12A 108.3 . .
N2 C13 C12 113.2(8) . .
N2 C13 H13 108.9 . .
C12 C13 H13 108.9 . .
N2 C13 H13A 108.9 . .
C12 C13 H13A 108.9 . .
H13 C13 H13A 107.8 . .
N1 C14 C15 110.2(8) . .
N1 C14 H14 109.6 . .
C15 C14 H14 109.6 . .
N1 C14 H14A 109.6 . .
C15 C14 H14A 109.6 . .
H14 C14 H14A 108.1 . .
N2 C15 C14 110.1(9) . .
N2 C15 H15 109.6 . .
C14 C15 H15 109.6 . .
N2 C15 H15A 109.6 . .
C14 C15 H15A 109.6 . .
H15 C15 H15A 108.2 . .
N1 C16 C17 110.5(9) . .
N1 C16 H16 109.5 . .
C17 C16 H16 109.5 . .
N1 C16 H16A 109.5 . .
C17 C16 H16A 109.5 . .
H16 C16 H16A 108.1 . .
N2 C17 C16 110.6(8) . .
N2 C17 H17 109.5 . .
C16 C17 H17 109.5 . .
N2 C17 H17A 109.5 . .
C16 C17 H17A 109.5 . .
H17 C17 H17A 108.1 . .

loop_
_geom_bond_atom_site_label_1
_geom_bond_atom_site_label_2
_geom_bond_distance
_geom_bond_site_symmetry_2
Cr1 O9 1.942(7) .
Cr1 O10 1.954(7) .
Cr1 O1 1.970(7) .
Cr1 O2 1.979(7) .
Cr1 O5 1.980(7) .
Cr1 O6 1.991(7) .
Co1 O14 2.018(8) .
Co1 O13 2.044(8) .
Co1 O4 2.090(7) .
Co1 O7 2.096(7) 1_655
Co1 O3 2.123(8) .
Co1 O8 2.127(8) 1_655
O1 C1 1.278(12) .
O2 C2 1.264(12) .
O3 C1 1.239(11) .
O4 C2 1.237(13) .
O5 C3 1.254(11) .
O6 C4 1.249(12) .
O7 C3 1.245(11) .
O7 Co1 2.096(7) 1_455
O8 C4 1.244(12) .
O8 Co1 2.127(8) 1_455
O9 C5 1.271(12) .
O10 C6 1.294(12) .
O11 C5 1.225(12) .
O12 C6 1.229(12) .
O13 H13C 0.84(3) .
O13 H13D 0.83(3) .
O14 C7 1.439(13) .
O14 H14C 0.9500 .
N1 C16 1.477(14) .
N1 C11 1.505(12) .
N1 C14 1.504(13) .
N1 C12 1.523(13) .
N2 C13 1.437(13) .
N2 C15 1.466(13) .
N2 C17 1.472(12) .
C1 C2 1.543(13) .
C3 C4 1.555(12) .
C5 C6 1.552(13) .
C7 H7 0.9800 .
C7 H7A 0.9800 .
C7 H7B 0.9800 .
C8 C9 1.499(16) .
C8 H8 0.9800 .
C8 H8A 0.9800 .
C8 H8B 0.9800 .
C9 C10 1.541(14) .
C9 H9 0.9900 .
C9 H9A 0.9900 .
C10 C11 1.522(14) .
C10 H10 0.9900 .
C10 H10A 0.9900 .
C11 H11 0.9900 .
C11 H11A 0.9900 .
C12 C13 1.514(14) .
C12 H12 0.9900 .
C12 H12A 0.9900 .
C13 H13 0.9900 .
C13 H13A 0.9900 .
C14 C15 1.548(14) .
C14 H14 0.9900 .
C14 H14A 0.9900 .
C15 H15 0.9900 .
C15 H15A 0.9900 .
C16 C17 1.535(14) .
C16 H16 0.9900 .
C16 H16A 0.9900 .
C17 H17 0.9900 .
C17 H17A 0.9900 .

loop_
_geom_torsion_atom_site_label_1
_geom_torsion_atom_site_label_2
_geom_torsion_atom_site_label_3
_geom_torsion_atom_site_label_4
_geom_torsion
_geom_torsion_site_symmetry_1
Co1 O3 C1 O1 176.1(8) .
Co1 O3 C1 C2 -3.1(10) .
Cr1 O1 C1 O3 175.9(9) .
Cr1 O1 C1 C2 -4.9(10) .
Co1 O4 C2 O2 -177.0(8) .
Co1 O4 C2 C1 5.1(10) .
Cr1 O2 C2 O4 -174.7(8) .
Cr1 O2 C2 C1 3.2(9) .
O3 C1 C2 O4 -1.4(13) .
O1 C1 C2 O4 179.3(10) .
O3 C1 C2 O2 -179.5(10) .
O1 C1 C2 O2 1.2(11) .
Co1 O7 C3 O5 -175.8(8) 1_455
Co1 O7 C3 C4 0.6(9) 1_455
Cr1 O5 C3 O7 -179.1(8) .
Cr1 O5 C3 C4 4.5(9) .
Co1 O8 C4 O6 -174.6(9) 1_455
Co1 O8 C4 C3 4.0(10) 1_455
Cr1 O6 C4 O8 -174.8(8) .
Cr1 O6 C4 C3 6.6(10) .
O7 C3 C4 O8 -3.3(12) .
O5 C3 C4 O8 173.5(10) .
O7 C3 C4 O6 175.4(10) .
O5 C3 C4 O6 -7.8(11) .
Cr1 O9 C5 O11 -171.5(8) .
Cr1 O9 C5 C6 5.0(11) .
Cr1 O10 C6 O12 170.9(8) .
Cr1 O10 C6 C5 -5.3(10) .
O11 C5 C6 O12 0.6(15) .
O9 C5 C6 O12 -176.1(9) .
O11 C5 C6 O10 176.9(9) .
O9 C5 C6 O10 0.2(12) .
C8 C9 C10 C11 -74.3(12) .
C16 N1 C11 C10 -57.3(12) .
C14 N1 C11 C10 -178.2(9) .
C12 N1 C11 C10 65.2(12) .
C9 C10 C11 N1 -174.8(9) .
C16 N1 C12 C13 -59.5(11) .
C11 N1 C12 C13 174.3(8) .
C14 N1 C12 C13 57.1(11) .
C15 N2 C13 C12 -61.5(11) .
C17 N2 C13 C12 56.6(11) .
N1 C12 C13 N2 2.7(12) .
C16 N1 C14 C15 56.1(11) .
C11 N1 C14 C15 -179.2(9) .
C12 N1 C14 C15 -60.4(11) .
C13 N2 C15 C14 57.1(11) .
C17 N2 C15 C14 -61.7(11) .
N1 C14 C15 N2 3.7(13) .
C11 N1 C16 C17 -179.7(8) .
C14 N1 C16 C17 -59.0(11) .
C12 N1 C16 C17 56.7(11) .
C13 N2 C17 C16 -59.1(11) .
C15 N2 C17 C16 59.3(11) .
N1 C16 C17 N2 1.6(13) .
